data_2204827
loop_
_publ_author_name
'Shi, Daqing'
'Shi, Chunling'
'Zhuang, Qiya'
'Zhang, Yong'

_publ_section_title 7-Chloro-2,2-dimethyl-3-(4-methylphenyl)-1,2-dihydroquinazolin-4(3<i>H</i>)-one
_journal_issue 12
_journal_name_full 'Acta Crystallographica Section E'
_journal_page_first o2495
_journal_page_last o2497
_journal_paper_doi 10.1107/S1600536804030661
_journal_volume 60
_journal_year 2004
_chemical_formula_iupac 'C17 H17 Cl N2 O'
_chemical_formula_moiety 'C17 H17 Cl N2 O'
_chemical_formula_sum 'C17 H17 Cl N2 O'
_chemical_formula_weight 300.78
_chemical_melting_point 552.0(10)
_chemical_name_systematic
;
7-Chloro-2,2-dimethyl-3-(4-methylphenyl)-1,2-dihydroquinazolin-4(3H)-one
;
_space_group_IT_number 2
_symmetry_cell_setting triclinic
_symmetry_space_group_name_Hall '-P 1'
_symmetry_space_group_name_H-M 'P -1'
_atom_sites_solution_hydrogens geom
_atom_sites_solution_primary direct
_atom_sites_solution_secondary difmap
_cell_angle_alpha 89.258(9)
_cell_angle_beta 84.168(8)
_cell_angle_gamma 85.447(8)
_cell_formula_units_Z 2
_cell_length_a 6.8860(10)
_cell_length_b 10.017(2)
_cell_length_c 11.272(2)
_cell_measurement_reflns_used 2181
_cell_measurement_temperature 193(2)
_cell_measurement_theta_max 25.3
_cell_measurement_theta_min 3.3
_cell_volume 771.0(2)
_computing_cell_refinement CrystalClear
_computing_data_collection 'CrystalClear (Rigaku, 2000)'
_computing_data_reduction 'CrystalStructure (Rigaku/MSC, 2003)'
_computing_molecular_graphics SHELXTL
_computing_publication_material SHELXTL
_computing_structure_refinement 'SHELXTL '
_computing_structure_solution 'SHELXTL (Sheldrick, 1997)'
_diffrn_ambient_temperature 193(2)
_diffrn_detector_area_resol_mean 7.31
_diffrn_measured_fraction_theta_full 0.990
_diffrn_measured_fraction_theta_max 0.990
_diffrn_measurement_device_type 'Rigaku Mercury'
_diffrn_measurement_method \w
_diffrn_radiation_monochromator graphite
_diffrn_radiation_source 'fine-focus sealed tube'
_diffrn_radiation_type MoK\a
_diffrn_radiation_wavelength 0.71070
_diffrn_reflns_av_R_equivalents 0.0287
_diffrn_reflns_av_sigmaI/netI 0.0345
_diffrn_reflns_limit_h_max 8
_diffrn_reflns_limit_h_min -8
_diffrn_reflns_limit_k_max 12
_diffrn_reflns_limit_k_min -11
_diffrn_reflns_limit_l_max 13
_diffrn_reflns_limit_l_min -13
_diffrn_reflns_number 7618
_diffrn_reflns_theta_full 25.35
_diffrn_reflns_theta_max 25.35
_diffrn_reflns_theta_min 3.33
_diffrn_standards_decay_% 0
_diffrn_standards_interval_count 0
_diffrn_standards_interval_time 0
_diffrn_standards_number 0
_exptl_absorpt_coefficient_mu 0.248
_exptl_absorpt_correction_T_max 0.9406
_exptl_absorpt_correction_T_min 0.9293
_exptl_absorpt_correction_type multi-scan
_exptl_absorpt_process_details '(Jacobson, 1998)'
_exptl_crystal_colour colorless
_exptl_crystal_density_diffrn 1.296
_exptl_crystal_density_method 'not measured'
_exptl_crystal_description block
_exptl_crystal_F_000 316
_exptl_crystal_size_max 0.30
_exptl_crystal_size_mid 0.26
_exptl_crystal_size_min 0.25
_refine_diff_density_max 0.175
_refine_diff_density_min -0.260
_refine_ls_extinction_method none
_refine_ls_goodness_of_fit_ref 1.066
_refine_ls_hydrogen_treatment mixed
_refine_ls_matrix_type full
_refine_ls_number_parameters 198
_refine_ls_number_reflns 2795
_refine_ls_number_restraints 0
_refine_ls_restrained_S_all 1.066
_refine_ls_R_factor_all 0.0774
_refine_ls_R_factor_gt 0.0512
_refine_ls_shift/su_max 0.000
_refine_ls_shift/su_mean 0.000
_refine_ls_structure_factor_coef Fsqd
_refine_ls_weighting_details 'calc w = 1/[\s^2^(Fo^2^)+(0.0655P)^2^+0.1194P] where P = (Fo^2^+2Fc^2^)/3'
_refine_ls_weighting_scheme calc
_refine_ls_wR_factor_gt 0.1203
_refine_ls_wR_factor_ref 0.1373
_reflns_number_gt 2013
_reflns_number_total 2795
_reflns_threshold_expression I>2\s(I)
_cod_data_source_file ww6303.cif
_cod_data_source_block I
_cod_depositor_comments
;
The following automatic conversions were performed:

'_chemical_melting_point' value '551-553' was changed to '552.0(10)'
- the average value was taken and precision was estimated.

Automatic conversion script
Id: cif_fix_values 1646 2011-03-28 12:23:43Z adriana 

The following automatic conversions were performed:

'_chemical_melting_point' value '551-553' was changed to '552.0(10)'
- the average value was taken and precision was estimated.

Automatic conversion script
Id: cif_fix_values 1715 2011-07-08 13:25:40Z adriana 
;
_cod_database_code 2204827
_cod_database_fobs_code 2204827

loop_
_symmetry_equiv_pos_as_xyz
'x, y, z'
'-x, -y, -z'

loop_
_atom_site_label
_atom_site_fract_x
_atom_site_fract_y
_atom_site_fract_z
_atom_site_U_iso_or_equiv
_atom_site_adp_type
_atom_site_calc_flag
_atom_site_refinement_flags
_atom_site_occupancy
_atom_site_type_symbol
Cl1 0.84774(12) 0.36843(8) 1.48776(8) 0.0880(3) Uani d . 1 Cl
O1 0.28892(19) 0.26226(15) 1.05349(14) 0.0490(4) Uani d . 1 O
N1 0.5883(2) 0.22626(16) 0.95053(16) 0.0404(4) Uani d . 1 N
N2 0.8739(3) 0.22452(19) 1.0535(2) 0.0526(5) Uani d . 1 N
C1 0.4689(3) 0.26444(19) 1.0497(2) 0.0395(5) Uani d . 1 C
C2 0.8031(3) 0.2459(2) 0.9371(2) 0.0492(6) Uani d . 1 C
C3 0.7674(3) 0.2761(2) 1.1539(2) 0.0454(6) Uani d . 1 C
C4 0.8548(3) 0.2968(2) 1.2583(2) 0.0553(7) Uani d . 1 C
H4 0.9922 0.2801 1.2598 0.066 Uiso calc R 1 H
C5 0.7390(4) 0.3416(2) 1.3586(2) 0.0544(6) Uani d . 1 C
C6 0.5372(3) 0.3668(2) 1.3610(2) 0.0517(6) Uani d . 1 C
H6 0.4601 0.3986 1.4312 0.062 Uiso calc R 1 H
C7 0.4527(3) 0.34422(19) 1.2582(2) 0.0445(5) Uani d . 1 C
H7 0.3147 0.3593 1.2583 0.053 Uiso calc R 1 H
C8 0.5640(3) 0.30000(19) 1.1544(2) 0.0396(5) Uani d . 1 C
C9 0.4983(3) 0.1932(2) 0.8455(2) 0.0413(5) Uani d . 1 C
C10 0.4176(3) 0.2926(2) 0.7751(2) 0.0458(5) Uani d . 1 C
H10 0.4209 0.3840 0.7957 0.055 Uiso calc R 1 H
C11 0.3322(3) 0.2593(2) 0.6749(2) 0.0514(6) Uani d . 1 C
H11 0.2764 0.3284 0.6275 0.062 Uiso calc R 1 H
C12 0.3265(3) 0.1263(2) 0.6422(2) 0.0519(6) Uani d . 1 C
C13 0.4071(4) 0.0284(2) 0.7145(2) 0.0542(6) Uani d . 1 C
H13 0.4045 -0.0631 0.6940 0.065 Uiso calc R 1 H
C14 0.4913(3) 0.0603(2) 0.8159(2) 0.0503(6) Uani d . 1 C
H14 0.5440 -0.0086 0.8647 0.060 Uiso calc R 1 H
C15 0.9142(3) 0.1411(3) 0.8545(3) 0.0684(8) Uani d . 1 C
H15A 1.0552 0.1497 0.8532 0.103 Uiso calc R 1 H
H15B 0.8749 0.1545 0.7738 0.103 Uiso calc R 1 H
H15C 0.8842 0.0516 0.8832 0.103 Uiso calc R 1 H
C16 0.8353(4) 0.3873(2) 0.8902(3) 0.0674(8) Uani d . 1 C
H16A 0.7658 0.4532 0.9461 0.101 Uiso calc R 1 H
H16B 0.7850 0.3990 0.8121 0.101 Uiso calc R 1 H
H16C 0.9756 0.4003 0.8823 0.101 Uiso calc R 1 H
C17 0.2296(4) 0.0891(3) 0.5347(3) 0.0721(8) Uani d . 1 C
H17A 0.2775 -0.0021 0.5099 0.108 Uiso calc R 1 H
H17B 0.2608 0.1518 0.4694 0.108 Uiso calc R 1 H
H17C 0.0874 0.0933 0.5549 0.108 Uiso calc R 1 H
H2 1.002(4) 0.223(3) 1.051(2) 0.067(8) Uiso d . 1 H

loop_
_atom_site_aniso_label
_atom_site_aniso_U_11
_atom_site_aniso_U_22
_atom_site_aniso_U_33
_atom_site_aniso_U_12
_atom_site_aniso_U_13
_atom_site_aniso_U_23
Cl1 0.0847(6) 0.0828(5) 0.1052(7) -0.0004(4) -0.0533(5) -0.0221(4)
O1 0.0218(7) 0.0582(9) 0.0673(11) -0.0025(6) -0.0055(7) -0.0083(8)
N1 0.0228(8) 0.0386(9) 0.0594(12) -0.0031(7) -0.0018(8) 0.0007(8)
N2 0.0207(9) 0.0537(12) 0.0829(16) 0.0009(8) -0.0062(10) 0.0031(10)
C1 0.0242(10) 0.0308(10) 0.0633(15) -0.0017(8) -0.0046(9) 0.0030(9)
C2 0.0248(10) 0.0452(12) 0.0768(17) -0.0028(9) -0.0013(10) 0.0056(11)
C3 0.0268(10) 0.0357(11) 0.0745(16) -0.0031(9) -0.0089(11) 0.0030(11)
C4 0.0329(12) 0.0454(13) 0.092(2) -0.0069(10) -0.0249(13) 0.0006(13)
C5 0.0527(14) 0.0389(12) 0.0765(18) -0.0080(11) -0.0263(13) -0.0041(12)
C6 0.0483(13) 0.0403(12) 0.0676(16) -0.0032(10) -0.0103(12) -0.0067(11)
C7 0.0305(11) 0.0362(11) 0.0674(16) -0.0027(9) -0.0080(10) -0.0018(10)
C8 0.0243(10) 0.0305(10) 0.0645(15) -0.0026(8) -0.0071(9) 0.0009(10)
C9 0.0303(10) 0.0366(11) 0.0558(14) -0.0035(9) 0.0011(9) 0.0013(10)
C10 0.0417(12) 0.0338(11) 0.0608(15) -0.0025(9) -0.0008(11) 0.0028(10)
C11 0.0520(14) 0.0440(13) 0.0575(15) -0.0016(11) -0.0041(11) 0.0055(11)
C12 0.0472(13) 0.0518(13) 0.0554(15) -0.0037(11) 0.0008(11) -0.0052(11)
C13 0.0540(14) 0.0370(12) 0.0709(17) -0.0047(10) -0.0016(12) -0.0075(12)
C14 0.0456(13) 0.0368(12) 0.0677(16) -0.0017(10) -0.0041(11) 0.0037(11)
C15 0.0342(12) 0.0751(17) 0.092(2) 0.0026(12) 0.0099(12) -0.0094(15)
C16 0.0406(13) 0.0568(15) 0.106(2) -0.0155(11) -0.0043(14) 0.0178(14)
C17 0.080(2) 0.0712(18) 0.0658(18) -0.0067(15) -0.0112(15) -0.0112(14)

loop_
_atom_type_symbol
_atom_type_description
_atom_type_scat_dispersion_real
_atom_type_scat_dispersion_imag
_atom_type_scat_source
C C 0.0033 0.0016 'International Tables Vol C Tables 4.2.6.8 and 6.1.1.4'
H H 0.0000 0.0000 'International Tables Vol C Tables 4.2.6.8 and 6.1.1.4'
Cl Cl 0.1484 0.1585 'International Tables Vol C Tables 4.2.6.8 and 6.1.1.4'
N N 0.0061 0.0033 'International Tables Vol C Tables 4.2.6.8 and 6.1.1.4'
O O 0.0106 0.0060 'International Tables Vol C Tables 4.2.6.8 and 6.1.1.4'

loop_
_geom_angle_atom_site_label_1
_geom_angle_atom_site_label_2
_geom_angle_atom_site_label_3
_geom_angle
_geom_angle_publ_flag
C1 N1 C9 117.95(16) y
C1 N1 C2 122.49(18) y
C9 N1 C2 118.16(18) y
C3 N2 C2 120.63(18) y
C3 N2 H2 117.1(17) ?
C2 N2 H2 112.9(17) ?
O1 C1 N1 121.46(19) y
O1 C1 C8 121.6(2) y
N1 C1 C8 116.86(17) y
N2 C2 N1 107.53(18) y
N2 C2 C15 106.76(19) ?
N1 C2 C15 110.61(18) ?
N2 C2 C16 111.4(2) ?
N1 C2 C16 109.60(17) y
C15 C2 C16 110.9(2) ?
N2 C3 C4 121.58(19) y
N2 C3 C8 119.0(2) y
C4 C3 C8 119.3(2) ?
C5 C4 C3 119.1(2) ?
C5 C4 H4 120.4 ?
C3 C4 H4 120.4 ?
C4 C5 C6 122.6(2) ?
C4 C5 Cl1 119.09(18) ?
C6 C5 Cl1 118.3(2) ?
C7 C6 C5 117.7(2) ?
C7 C6 H6 121.1 ?
C5 C6 H6 121.1 ?
C6 C7 C8 121.74(19) ?
C6 C7 H7 119.1 ?
C8 C7 H7 119.1 ?
C7 C8 C3 119.5(2) ?
C7 C8 C1 120.56(17) ?
C3 C8 C1 119.6(2) ?
C14 C9 C10 119.7(2) ?
C14 C9 N1 119.46(19) ?
C10 C9 N1 120.85(18) ?
C11 C10 C9 120.1(2) ?
C11 C10 H10 119.9 ?
C9 C10 H10 119.9 ?
C10 C11 C12 121.2(2) ?
C10 C11 H11 119.4 ?
C12 C11 H11 119.4 ?
C13 C12 C11 117.7(2) ?
C13 C12 C17 120.8(2) ?
C11 C12 C17 121.5(2) ?
C14 C13 C12 121.8(2) ?
C14 C13 H13 119.1 ?
C12 C13 H13 119.1 ?
C9 C14 C13 119.6(2) ?
C9 C14 H14 120.2 ?
C13 C14 H14 120.2 ?
C2 C15 H15A 109.5 ?
C2 C15 H15B 109.5 ?
H15A C15 H15B 109.5 ?
C2 C15 H15C 109.5 ?
H15A C15 H15C 109.5 ?
H15B C15 H15C 109.5 ?
C2 C16 H16A 109.5 ?
C2 C16 H16B 109.5 ?
H16A C16 H16B 109.5 ?
C2 C16 H16C 109.5 ?
H16A C16 H16C 109.5 ?
H16B C16 H16C 109.5 ?
C12 C17 H17A 109.5 ?
C12 C17 H17B 109.5 ?
H17A C17 H17B 109.5 ?
C12 C17 H17C 109.5 ?
H17A C17 H17C 109.5 ?
H17B C17 H17C 109.5 ?

loop_
_geom_bond_atom_site_label_1
_geom_bond_atom_site_label_2
_geom_bond_distance
_geom_bond_publ_flag
Cl1 C5 1.737(2) ?
O1 C1 1.237(2) y
N1 C1 1.359(3) y
N1 C9 1.445(3) y
N1 C2 1.500(2) y
N2 C3 1.368(3) y
N2 C2 1.453(3) y
N2 H2 0.88(3) ?
C1 C8 1.468(3) y
C2 C15 1.520(3) ?
C2 C16 1.530(3) ?
C3 C4 1.400(3) ?
C3 C8 1.401(3) ?
C4 C5 1.374(4) ?
C4 H4 0.9500 ?
C5 C6 1.390(3) ?
C6 C7 1.377(3) ?
C6 H6 0.9500 ?
C7 C8 1.389(3) ?
C7 H7 0.9500 ?
C9 C14 1.382(3) ?
C9 C10 1.383(3) ?
C10 C11 1.381(3) ?
C10 H10 0.9500 ?
C11 C12 1.391(3) ?
C11 H11 0.9500 ?
C12 C13 1.385(3) ?
C12 C17 1.506(3) ?
C13 C14 1.385(3) ?
C13 H13 0.9500 ?
C14 H14 0.9500 ?
C15 H15A 0.9800 ?
C15 H15B 0.9800 ?
C15 H15C 0.9800 ?
C16 H16A 0.9800 ?
C16 H16B 0.9800 ?
C16 H16C 0.9800 ?
C17 H17A 0.9800 ?
C17 H17B 0.9800 ?
C17 H17C 0.9800 ?

loop_
_geom_hbond_atom_site_label_D
_geom_hbond_atom_site_label_H
_geom_hbond_atom_site_label_A
_geom_hbond_site_symmetry_A
_geom_hbond_distance_DH
_geom_hbond_distance_HA
_geom_hbond_distance_DA
_geom_hbond_angle_DHA
N2 H2 O1 1_655 0.88(3) 2.05(3) 2.912(2) 168(2)

loop_
_geom_torsion_atom_site_label_1
_geom_torsion_atom_site_label_2
_geom_torsion_atom_site_label_3
_geom_torsion_atom_site_label_4
_geom_torsion
_geom_torsion_publ_flag
C9 N1 C1 O1 5.0(3) y
C2 N1 C1 O1 171.19(18) y
C9 N1 C1 C8 -178.86(16) y
C2 N1 C1 C8 -12.6(3) y
C3 N2 C2 N1 -42.8(3) y
C3 N2 C2 C15 -161.49(19) ?
C3 N2 C2 C16 77.3(2) ?
C1 N1 C2 N2 36.2(2) y
C9 N1 C2 N2 -157.60(17) y
C1 N1 C2 C15 152.4(2) y
C9 N1 C2 C15 -41.4(3) y
C1 N1 C2 C16 -85.0(3) y
C9 N1 C2 C16 81.2(2) ?
C2 N2 C3 C4 -158.4(2) ?
C2 N2 C3 C8 26.0(3) ?
N2 C3 C4 C5 -176.3(2) ?
C8 C3 C4 C5 -0.7(3) ?
C3 C4 C5 C6 0.3(3) ?
C3 C4 C5 Cl1 -179.54(16) ?
C4 C5 C6 C7 0.6(3) ?
Cl1 C5 C6 C7 -179.54(16) ?
C5 C6 C7 C8 -1.1(3) ?
C6 C7 C8 C3 0.7(3) ?
C6 C7 C8 C1 174.13(19) ?
N2 C3 C8 C7 175.89(18) ?
C4 C3 C8 C7 0.2(3) ?
N2 C3 C8 C1 2.4(3) ?
C4 C3 C8 C1 -173.25(18) ?
O1 C1 C8 C7 -5.9(3) ?
N1 C1 C8 C7 177.93(17) ?
O1 C1 C8 C3 167.50(19) ?
N1 C1 C8 C3 -8.7(3) ?
C1 N1 C9 C14 -103.0(2) ?
C2 N1 C9 C14 90.2(2) ?
C1 N1 C9 C10 76.5(2) ?
C2 N1 C9 C10 -90.4(2) ?
C14 C9 C10 C11 -0.7(3) ?
N1 C9 C10 C11 179.94(19) ?
C9 C10 C11 C12 -0.5(3) ?
C10 C11 C12 C13 0.9(3) ?
C10 C11 C12 C17 178.6(2) ?
C11 C12 C13 C14 -0.2(3) ?
C17 C12 C13 C14 -177.9(2) ?
C10 C9 C14 C13 1.3(3) ?
N1 C9 C14 C13 -179.3(2) ?
C12 C13 C14 C9 -0.9(3) ?

loop_
_cod_related_entry_id
_cod_related_entry_database
_cod_related_entry_code
1 ChemSpider 9406936
